data_7009352
loop_
_publ_author_name
'Venkateswara Rao, P.'
'Rao, Chebrolu P.'
'Sreedhara, Alavattam'
'Wegelius, Elina K.'
'Rissanen, Kari'
'Kolehmainen, Erkki'

_publ_section_title
;
 Synthesis, structure and reactivity of trans-UO22+ complexes of
 OH-containing ligands&#x200A;&#x2020;
;
_journal_issue 7
_journal_name_full 'Journal of the Chemical Society, Dalton Transactions'
_journal_page_first 1213
_journal_paper_doi 10.1039/b000142m
_journal_year 2000
_chemical_formula_sum 'C13 H23 N O9 S U'
_chemical_formula_weight 607.41
_chemical_name_systematic
; 

 ? 

;
_space_group_IT_number 61
_symmetry_space_group_name_Hall '-P 2ac 2ab'
_symmetry_space_group_name_H-M 'P b c a'
_atom_sites_solution_hydrogens geom
_atom_sites_solution_primary direct
_atom_sites_solution_secondary difmap
_audit_creation_method SHELXL
_cell_angle_alpha 90.00
_cell_angle_beta 90.00
_cell_angle_gamma 90.00
_cell_formula_units_Z 8
_cell_length_a 20.160(3)
_cell_length_b 17.502(3)
_cell_length_c 10.3781(14)
_cell_measurement_temperature 180(2)
_cell_volume 3661.8(10)
_computing_structure_refinement 'SHELXL-93 (Sheldrick, 1993)'
_computing_structure_solution 'SHELXS-86 (Sheldrick, 1990)'
_diffrn_ambient_temperature 180(2)
_diffrn_radiation_monochromator graphite
_diffrn_radiation_source 'fine-focus sealed tube'
_diffrn_radiation_type MoK\a
_diffrn_radiation_wavelength 0.71069
_diffrn_reflns_av_R_equivalents 0.0169
_diffrn_reflns_av_sigmaI/netI 0.0275
_diffrn_reflns_limit_h_max 1
_diffrn_reflns_limit_h_min -23
_diffrn_reflns_limit_k_max 20
_diffrn_reflns_limit_k_min 0
_diffrn_reflns_limit_l_max 12
_diffrn_reflns_limit_l_min 0
_diffrn_reflns_number 3401
_diffrn_reflns_theta_max 24.97
_diffrn_reflns_theta_min 2.02
_exptl_absorpt_coefficient_mu 9.025
_exptl_crystal_density_diffrn 2.204
_exptl_crystal_F_000 2304
_refine_diff_density_max 1.482
_refine_diff_density_min -2.365
_refine_diff_density_rms 0.242
_refine_ls_extinction_method none
_refine_ls_goodness_of_fit_all 1.060
_refine_ls_goodness_of_fit_obs 1.148
_refine_ls_matrix_type full
_refine_ls_number_parameters 228
_refine_ls_number_reflns 3209
_refine_ls_number_restraints 0
_refine_ls_restrained_S_all 1.060
_refine_ls_restrained_S_obs 1.148
_refine_ls_R_factor_all 0.0480
_refine_ls_R_factor_obs 0.0338
_refine_ls_shift/esd_max 0.351
_refine_ls_shift/esd_mean 0.007
_refine_ls_structure_factor_coef Fsqd
_refine_ls_weighting_details 'w=1/[\s^2^(Fo^2^)+(0.0615P)^2^+2.1298P] where P=(Fo^2^+2Fc^2^)/3'
_refine_ls_weighting_scheme calc
_refine_ls_wR_factor_all 0.0905
_refine_ls_wR_factor_obs 0.0865
_reflns_number_observed 2549
_reflns_number_total 3209
_reflns_observed_criterion >2sigma(I)
_cod_data_source_file b000142m.txt
_cod_data_source_block 2
_cod_depositor_comments
;
The following automatic conversions were performed:

'_refine_ls_weighting_scheme' value 'calc
w=1/[\s^2^(Fo^2^)+(0.0615P)^2^+2.1298P] where P=(Fo^2^+2Fc^2^)/3' was
changed to 'calc'. New tag '_refine_ls_weighting_details' was
created. The value of the new tag was set to
'w=1/[\s^2^(Fo^2^)+(0.0615P)^2^+2.1298P] where P=(Fo^2^+2Fc^2^)/3'.

Automatic conversion script
Id: cif_fix_values 3143 2015-03-26 13:38:13Z robertas 
;
_cod_original_cell_volume 3661.8(9)
_cod_database_code 7009352

loop_
_symmetry_equiv_pos_as_xyz
'x, y, z'
'x+1/2, -y+1/2, -z'
'-x, y+1/2, -z+1/2'
'-x+1/2, -y, z+1/2'
'-x, -y, -z'
'-x-1/2, y-1/2, z'
'x, -y-1/2, z-1/2'
'x-1/2, y, -z-1/2'

loop_
_atom_site_aniso_label
_atom_site_aniso_U_11
_atom_site_aniso_U_22
_atom_site_aniso_U_33
_atom_site_aniso_U_23
_atom_site_aniso_U_13
_atom_site_aniso_U_12
U1A 0.0124(2) 0.0106(2) 0.0081(2) -0.00155(9) -0.00118(9) 0.00038(9)
S1 0.0183(10) 0.0202(9) 0.0237(10) -0.0032(7) -0.0073(7) 0.0010(7)
O2 0.013(2) 0.009(2) 0.017(3) -0.004(2) 0.002(2) 0.004(2)
O1 0.018(3) 0.017(2) 0.028(3) -0.006(2) -0.008(2) 0.003(2)
O7 0.039(3) 0.012(2) 0.020(3) 0.004(2) -0.007(2) -0.007(2)
O6 0.030(3) 0.030(3) 0.013(3) -0.005(2) 0.002(2) 0.001(2)
O5 0.021(3) 0.019(2) 0.032(3) -0.008(2) -0.019(2) 0.002(2)
O3 0.017(2) 0.011(2) 0.012(2) -0.003(2) 0.003(2) -0.005(2)
C1 0.017(4) 0.016(3) 0.017(4) 0.003(3) -0.003(3) 0.005(3)
O4 0.024(3) 0.020(2) 0.014(3) -0.001(2) 0.005(2) 0.001(2)
N1 0.015(3) 0.013(3) 0.011(3) -0.003(2) -0.004(2) -0.001(2)
C2 0.017(4) 0.028(4) 0.015(4) 0.003(3) -0.005(3) -0.001(3)
C6 0.022(4) 0.011(3) 0.013(4) 0.006(3) 0.000(3) 0.002(3)
C9 0.014(3) 0.010(3) 0.020(4) -0.001(3) -0.001(3) -0.005(3)
C4 0.026(4) 0.026(4) 0.023(4) 0.001(3) 0.007(3) 0.012(3)
C5 0.027(4) 0.018(4) 0.014(4) 0.003(3) 0.002(3) -0.004(3)
C11 0.019(4) 0.011(3) 0.020(4) -0.005(3) -0.006(3) -0.003(3)
C7 0.017(4) 0.013(3) 0.012(3) -0.004(3) 0.000(3) 0.001(3)
C3 0.017(4) 0.032(4) 0.014(4) 0.009(3) 0.003(3) 0.006(3)
C8 0.017(3) 0.009(3) 0.013(4) -0.001(3) -0.006(3) 0.000(3)
C10 0.025(4) 0.015(3) 0.012(3) 0.001(3) 0.000(3) 0.001(3)
C12 0.027(4) 0.031(4) 0.023(4) 0.000(3) -0.005(3) -0.009(3)
C13 0.037(5) 0.049(5) 0.020(5) 0.004(4) -0.006(4) -0.006(4)
OW1 0.055(4) 0.035(3) 0.030(3) 0.006(3) 0.008(3) -0.014(3)
OW2 0.077(5) 0.025(3) 0.030(4) 0.008(3) -0.002(3) 0.013(3)

loop_
_atom_site_label
_atom_site_type_symbol
_atom_site_fract_x
_atom_site_fract_y
_atom_site_fract_z
_atom_site_U_iso_or_equiv
_atom_site_thermal_displace_type
_atom_site_occupancy
_atom_site_calc_flag
_atom_site_refinement_flags
_atom_site_disorder_group
U1A U 0.415947(12) 1.053998(12) -0.01705(2) 0.01035(11) Uani 1 d . .
S1 S 0.26514(8) 0.98727(10) -0.1756(2) 0.0207(4) Uani 1 d . .
O2 O 0.5259(2) 1.0598(2) 0.0570(5) 0.0129(10) Uani 1 d . .
O1 O 0.3298(2) 1.1320(3) -0.0301(5) 0.0209(11) Uani 1 d . .
O7 O 0.5440(3) 1.2974(3) 0.0780(5) 0.0240(11) Uani 1 d . .
H7 H 0.5452(41) 1.3444(3) 0.0940(7) 0.036 Uiso 1 calc R .
O6 O 0.4613(2) 1.1665(3) 0.3858(5) 0.0243(11) Uani 1 d . .
H6 H 0.4826(6) 1.1949(37) 0.4362(50) 0.036 Uiso 1 calc R .
O5 O 0.3338(2) 0.9751(3) -0.1188(5) 0.0242(12) Uani 1 d . .
O3 O 0.3886(2) 1.0157(2) 0.1343(4) 0.0133(10) Uani 1 d . .
C1 C 0.2976(3) 1.1884(4) 0.0299(7) 0.0169(15) Uani 1 d . .
O4 O 0.4444(2) 1.0927(2) -0.1668(5) 0.0193(11) Uani 1 d . .
N1 N 0.4406(3) 1.1769(3) 0.1139(5) 0.0130(12) Uani 1 d . .
C2 C 0.2290(4) 1.1986(4) 0.0069(6) 0.020(2) Uani 1 d . .
H2 H 0.2066(4) 1.1658(4) -0.0515(6) 0.024 Uiso 1 calc R .
C6 C 0.3307(3) 1.2371(3) 0.1149(6) 0.0155(14) Uani 1 d . .
C9 C 0.5523(3) 1.1339(3) 0.0736(7) 0.0148(14) Uani 1 d . .
H9A H 0.5530(3) 1.1612(3) -0.0100(7) 0.018 Uiso 1 calc R .
H9B H 0.5983(3) 1.1307(3) 0.1065(7) 0.018 Uiso 1 calc R .
C4 C 0.2268(4) 1.3043(4) 0.1541(7) 0.025(2) Uani 1 d . .
H4 H 0.2029(4) 1.3433(4) 0.1974(7) 0.030 Uiso 1 calc R .
C5 C 0.2936(3) 1.2952(4) 0.1759(7) 0.020(2) Uani 1 d . .
H5 H 0.3155(3) 1.3290(4) 0.2336(7) 0.024 Uiso 1 calc R .
C11 C 0.5389(3) 1.2561(3) 0.1947(7) 0.0167(15) Uani 1 d . .
H11A H 0.5110(3) 1.2849(3) 0.2564(7) 0.020 Uiso 1 calc R .
H11B H 0.5836(3) 1.2501(3) 0.2333(7) 0.020 Uiso 1 calc R .
C7 C 0.3995(3) 1.2298(4) 0.1479(6) 0.0139(14) Uani 1 d . .
H7 H 0.4170(3) 1.2689(4) 0.2015(6) 0.017 Uiso 1 calc R .
C3 C 0.1946(3) 1.2561(4) 0.0686(7) 0.021(2) Uani 1 d . .
H3 H 0.1486(3) 1.2627(4) 0.0524(7) 0.025 Uiso 1 calc R .
C8 C 0.5084(3) 1.1773(3) 0.1703(6) 0.0129(14) Uani 1 d . .
C10 C 0.5050(3) 1.1331(4) 0.2972(6) 0.0176(15) Uani 1 d . .
H10A H 0.4906(3) 1.0801(4) 0.2795(6) 0.021 Uiso 1 calc R .
H10B H 0.5499(3) 1.1308(4) 0.3358(6) 0.021 Uiso 1 calc R .
C12 C 0.2259(4) 0.8970(4) -0.1583(7) 0.027(2) Uani 1 d . .
H12A H 0.2155(4) 0.8881(4) -0.0672(7) 0.041 Uiso 1 calc R .
H12B H 0.2557(4) 0.8567(4) -0.1891(7) 0.041 Uiso 1 calc R .
H12C H 0.1849(4) 0.8962(4) -0.2089(7) 0.041 Uiso 1 calc R .
C13 C 0.2776(4) 0.9875(5) -0.3429(8) 0.036(2) Uani 1 d . .
H13A H 0.2995(4) 1.0351(5) -0.3684(8) 0.054 Uiso 1 calc R .
H13B H 0.2346(4) 0.9835(5) -0.3868(8) 0.054 Uiso 1 calc R .
H13C H 0.3055(4) 0.9439(5) -0.3671(8) 0.054 Uiso 1 calc R .
OW1 O 0.4144(3) 1.0530(3) 0.5492(7) 0.040(2) Uani 1 d . .
HW1A H 0.4390(3) 1.0533(3) 0.6393(7) 0.060 Uiso 1 d R .
HW1B H 0.4390(3) 1.0891(3) 0.5111(7) 0.060 Uiso 1 d R .
OW2 O 0.4022(3) 0.9349(3) 0.3772(6) 0.044(2) Uani 1 d . .
HW2A H 0.3893(3) 0.9418(3) 0.2929(6) 0.066 Uiso 1 d R .
HW2B H 0.4493(3) 0.9501(3) 0.3613(6) 0.066 Uiso 1 d R .

loop_
_atom_type_symbol
_atom_type_description
_atom_type_scat_dispersion_real
_atom_type_scat_dispersion_imag
_atom_type_scat_source
C C 0.0033 0.0016 'International Tables Vol C Tables 4.2.6.8 and 6.1.1.4'
H H 0.0000 0.0000 'International Tables Vol C Tables 4.2.6.8 and 6.1.1.4'
N N 0.0061 0.0033 'International Tables Vol C Tables 4.2.6.8 and 6.1.1.4'
O O 0.0106 0.0060 'International Tables Vol C Tables 4.2.6.8 and 6.1.1.4'
U U -9.6767 9.6646 'International Tables Vol C Tables 4.2.6.8 and 6.1.1.4'
S S 0.1246 0.1234 'International Tables Vol C Tables 4.2.6.8 and 6.1.1.4'

loop_
_geom_angle_atom_site_label_1
_geom_angle_atom_site_label_2
_geom_angle_atom_site_label_3
_geom_angle
_geom_angle_site_symmetry_1
_geom_angle_site_symmetry_3
_geom_angle_publ_flag
O4 U1A O3 179.1(2) . . ?
O4 U1A O1 88.0(2) . . ?
O3 U1A O1 92.5(2) . . ?
O4 U1A O2 88.0(2) . . ?
O3 U1A O2 91.1(2) . . ?
O1 U1A O2 137.3(2) . . ?
O4 U1A O2 90.4(2) . 5_675 ?
O3 U1A O2 89.5(2) . 5_675 ?
O1 U1A O2 154.7(2) . 5_675 ?
O2 U1A O2 67.8(2) . 5_675 ?
O4 U1A O5 93.3(2) . . ?
O3 U1A O5 87.6(2) . . ?
O1 U1A O5 77.7(2) . . ?
O2 U1A O5 145.06(15) . . ?
O2 U1A O5 77.2(2) 5_675 . ?
O4 U1A N1 94.6(2) . . ?
O3 U1A N1 84.8(2) . . ?
O1 U1A N1 70.8(2) . . ?
O2 U1A N1 67.2(2) . . ?
O2 U1A N1 134.5(2) 5_675 . ?
O5 U1A N1 147.1(2) . . ?
O4 U1A U1A 89.05(15) . 5_675 ?
O3 U1A U1A 90.37(14) . 5_675 ?
O1 U1A U1A 170.87(12) . 5_675 ?
O2 U1A U1A 33.91(9) . 5_675 ?
O2 U1A U1A 33.92(11) 5_675 5_675 ?
O5 U1A U1A 111.16(11) . 5_675 ?
N1 U1A U1A 100.85(12) . 5_675 ?
O5 S1 C13 104.7(4) . . ?
O5 S1 C12 104.0(3) . . ?
C13 S1 C12 99.5(4) . . ?
C9 O2 U1A 115.8(3) . . ?
C9 O2 U1A 127.8(4) . 5_675 ?
U1A O2 U1A 112.2(2) . 5_675 ?
C1 O1 U1A 143.9(4) . . ?
S1 O5 U1A 135.9(3) . . ?
O1 C1 C6 120.9(6) . . ?
O1 C1 C2 119.3(6) . . ?
C6 C1 C2 119.8(6) . . ?
C7 N1 C8 118.7(5) . . ?
C7 N1 U1A 127.9(4) . . ?
C8 N1 U1A 112.7(3) . . ?
C3 C2 C1 120.4(7) . . ?
C1 C6 C5 118.0(6) . . ?
C1 C6 C7 124.0(6) . . ?
C5 C6 C7 117.9(6) . . ?
O2 C9 C8 108.5(5) . . ?
C5 C4 C3 119.6(7) . . ?
C4 C5 C6 121.8(7) . . ?
O7 C11 C8 110.3(5) . . ?
N1 C7 C6 128.3(6) . . ?
C2 C3 C4 120.4(6) . . ?
N1 C8 C10 107.2(5) . . ?
N1 C8 C11 116.0(5) . . ?
C10 C8 C11 109.3(5) . . ?
N1 C8 C9 105.6(5) . . ?
C10 C8 C9 109.8(5) . . ?
C11 C8 C9 108.8(5) . . ?
O6 C10 C8 112.4(5) . . ?

loop_
_geom_bond_atom_site_label_1
_geom_bond_atom_site_label_2
_geom_bond_distance
_geom_bond_site_symmetry_2
_geom_bond_publ_flag
U1A O4 1.791(5) . ?
U1A O3 1.795(4) . ?
U1A O1 2.213(5) . ?
U1A O2 2.348(4) . ?
U1A O2 2.347(4) 5_675 ?
U1A O5 2.400(4) . ?
U1A N1 2.593(5) . ?
U1A U1A 3.8965(6) 5_675 ?
S1 O5 1.520(5) . ?
S1 C13 1.755(8) . ?
S1 C12 1.776(7) . ?
O2 C9 1.413(7) . ?
O2 U1A 2.347(4) 5_675 ?
O1 C1 1.336(8) . ?
O7 C11 1.414(8) . ?
O6 C10 1.402(8) . ?
C1 C6 1.396(9) . ?
C1 C2 1.414(10) . ?
N1 C7 1.292(8) . ?
N1 C8 1.487(8) . ?
C2 C3 1.379(10) . ?
C6 C5 1.412(9) . ?
C6 C7 1.433(9) . ?
C9 C8 1.538(9) . ?
C4 C5 1.375(10) . ?
C4 C3 1.386(10) . ?
C11 C8 1.532(8) . ?
C8 C10 1.529(9) . ?
